data_4026223
loop_
_publ_author_name
'Vaibhav P. Mehta'
'Sachin G. Modha'
'Eelco Ruijter'
'Kristof Van Hecke'
'Luc Van Meervelt'
'Christophe Pannecouque'
'Jan Balzarini'
'Romano V. A. Orru'
'Erik Van der Eycken'

_publ_section_title
;
 A Microwave-Assisted Diastereoselective Multicomponent Reaction To Access
 Dibenzo[c,e]azepinones: Synthesis and Biological Evaluation
;
_journal_name_full 'Journal of Organic Chemistry'
_journal_page_first 2828
_journal_page_last 2839
_journal_paper_doi 10.1021/jo200251q
_journal_volume 76
_journal_year 2011
_chemical_formula_moiety 'C22 H17 F3 N2 O2'
_chemical_formula_sum 'C22 H17 F3 N2 O2'
_chemical_formula_weight 398.38
_chemical_name_systematic
; 
 ? 
;
_space_group_IT_number 15
_symmetry_cell_setting monoclinic
_symmetry_space_group_name_Hall '-C 2yc'
_symmetry_space_group_name_H-M 'C 1 2/c 1'
_atom_sites_solution_hydrogens geom
_atom_sites_solution_primary direct
_atom_sites_solution_secondary difmap
_audit_creation_method SHELXL-97
_cell_angle_alpha 90.00
_cell_angle_beta 92.335(2)
_cell_angle_gamma 90.00
_cell_formula_units_Z 8
_cell_length_a 18.8136(7)
_cell_length_b 12.6205(4)
_cell_length_c 16.4241(7)
_cell_measurement_temperature 100(2)
_cell_volume 3896.5(3)
_computing_cell_refinement 'Bruker SAINT'
_computing_data_collection 'Bruker SMART'
_computing_data_reduction 'Bruker SAINT'
_computing_publication_material Platon
_computing_structure_refinement 'SHELXL-97 (Sheldrick, 1997)'
_computing_structure_solution 'SHELXS-97 (Sheldrick, 1990)'
_diffrn_ambient_temperature 100(2)
_diffrn_measured_fraction_theta_full 0.996
_diffrn_measured_fraction_theta_max 0.996
_diffrn_measurement_device_type 'SMART 6000'
_diffrn_measurement_method '\w and \f scans'
_diffrn_radiation_monochromator 'crossed G\"obel mirrors'
_diffrn_radiation_source 'fine-focus sealed tube'
_diffrn_radiation_type CuK\a
_diffrn_radiation_wavelength 1.54178
_diffrn_reflns_av_R_equivalents 0.0734
_diffrn_reflns_av_sigmaI/netI 0.0714
_diffrn_reflns_limit_h_max 22
_diffrn_reflns_limit_h_min -22
_diffrn_reflns_limit_k_max 15
_diffrn_reflns_limit_k_min -14
_diffrn_reflns_limit_l_max 19
_diffrn_reflns_limit_l_min -19
_diffrn_reflns_number 18352
_diffrn_reflns_theta_full 66.53
_diffrn_reflns_theta_max 66.53
_diffrn_reflns_theta_min 4.22
_exptl_absorpt_coefficient_mu 0.911
_exptl_absorpt_correction_T_max 0.913
_exptl_absorpt_correction_T_min 0.836
_exptl_absorpt_correction_type multi-scan
_exptl_absorpt_process_details 'Bruker SADABS'
_exptl_crystal_colour colourless
_exptl_crystal_density_diffrn 1.358
_exptl_crystal_description plate
_exptl_crystal_F_000 1648
_exptl_crystal_size_max 0.4
_exptl_crystal_size_mid 0.2
_exptl_crystal_size_min 0.1
_refine_diff_density_max 0.233
_refine_diff_density_min -0.198
_refine_diff_density_rms 0.048
_refine_ls_extinction_method none
_refine_ls_goodness_of_fit_ref 1.034
_refine_ls_hydrogen_treatment mixed
_refine_ls_matrix_type full
_refine_ls_number_parameters 311
_refine_ls_number_reflns 3428
_refine_ls_number_restraints 138
_refine_ls_restrained_S_all 1.031
_refine_ls_R_factor_all 0.0503
_refine_ls_R_factor_gt 0.0435
_refine_ls_shift/su_max 0.000
_refine_ls_shift/su_mean 0.000
_refine_ls_structure_factor_coef Fsqd
_refine_ls_weighting_details 'calc w=1/[\s^2^(Fo^2^)+(0.0000P)^2^+3.6845P] where P=(Fo^2^+2Fc^2^)/3'
_refine_ls_weighting_scheme calc
_refine_ls_wR_factor_gt 0.1069
_refine_ls_wR_factor_ref 0.1122
_reflns_number_gt 2966
_reflns_number_total 3428
_reflns_threshold_expression >2sigma(I)
_cod_data_source_file jo200251q_si_003.cif
_cod_data_source_block ev32
_cod_original_sg_symbol_H-M 'C 2/c'
_cod_database_code 4026223

loop_
_symmetry_equiv_pos_as_xyz
'x, y, z'
'-x, y, -z+1/2'
'x+1/2, y+1/2, z'
'-x+1/2, y+1/2, -z+1/2'
'-x, -y, -z'
'x, -y, z-1/2'
'-x+1/2, -y+1/2, -z'
'x+1/2, -y+1/2, z-1/2'

loop_
_atom_site_label
_atom_site_type_symbol
_atom_site_fract_x
_atom_site_fract_y
_atom_site_fract_z
_atom_site_U_iso_or_equiv
_atom_site_adp_type
_atom_site_occupancy
_atom_site_symmetry_multiplicity
_atom_site_calc_flag
_atom_site_refinement_flags
_atom_site_disorder_assembly
_atom_site_disorder_group
C1 C 0.22335(9) 0.10718(13) 0.06861(10) 0.0238(4) Uani 1 1 d . . .
C2 C 0.28924(9) 0.07143(16) 0.04349(11) 0.0320(4) Uani 1 1 d . . .
H2 H 0.3315 0.0933 0.0724 0.038 Uiso 1 1 calc R . .
C3 C 0.29385(10) 0.00447(17) -0.02310(12) 0.0375(5) Uani 1 1 d . . .
H3 H 0.3391 -0.0195 -0.0390 0.045 Uiso 1 1 calc R . .
C4 C 0.23320(10) -0.02748(15) -0.06637(11) 0.0321(4) Uani 1 1 d . . .
H4 H 0.2366 -0.0731 -0.1121 0.039 Uiso 1 1 calc R . .
C5 C 0.16744(9) 0.00741(13) -0.04275(10) 0.0247(4) Uani 1 1 d . . .
H5 H 0.1256 -0.0142 -0.0725 0.030 Uiso 1 1 calc R . .
C6 C 0.16227(8) 0.07409(12) 0.02440(10) 0.0206(3) Uani 1 1 d . . .
C7 C 0.21978(8) 0.17885(13) 0.13996(10) 0.0223(4) Uani 1 1 d . . .
C8 C 0.16927(8) 0.16817(12) 0.20029(10) 0.0214(3) Uani 1 1 d . . .
C9 C 0.17126(9) 0.23735(14) 0.26666(10) 0.0257(4) Uani 1 1 d . . .
H9 H 0.1381 0.2285 0.3083 0.031 Uiso 1 1 calc R . .
C10 C 0.22039(10) 0.31840(15) 0.27302(11) 0.0311(4) Uani 1 1 d . . .
H10 H 0.2202 0.3659 0.3179 0.037 Uiso 1 1 calc R . .
C11 C 0.26985(10) 0.32995(15) 0.21361(11) 0.0325(4) Uani 1 1 d . . .
H11 H 0.3040 0.3854 0.2175 0.039 Uiso 1 1 calc R . .
C12 C 0.26948(9) 0.26042(14) 0.14846(11) 0.0288(4) Uani 1 1 d . . .
H12 H 0.3041 0.2685 0.1084 0.035 Uiso 1 1 calc R . .
C13 C 0.08940(8) 0.10434(13) 0.05073(9) 0.0206(3) Uani 1 1 d . A .
H13 H 0.0535 0.0745 0.0105 0.025 Uiso 1 1 calc R . .
C14 C 0.11223(8) 0.08560(12) 0.20201(10) 0.0198(3) Uani 1 1 d . . .
C15A C 0.01034(19) 0.2435(3) 0.0657(2) 0.0252(8) Uani 0.716(3) 1 d PDU A 1
H15A H -0.0076 0.2003 0.1108 0.030 Uiso 0.716(3) 1 calc PR A 1
H15B H -0.0205 0.2309 0.0163 0.030 Uiso 0.716(3) 1 calc PR A 1
C16A C 0.01023(14) 0.3594(2) 0.08803(17) 0.0320(6) Uani 0.716(3) 1 d PDU A 1
F1A F 0.0465(3) 0.3784(5) 0.1575(3) 0.0548(12) Uani 0.716(3) 1 d PDU A 1
F2A F 0.03872(9) 0.42011(11) 0.03167(10) 0.0411(5) Uani 0.716(3) 1 d PDU A 1
F3A F -0.0565(2) 0.3936(4) 0.0971(2) 0.0472(8) Uani 0.716(3) 1 d PDU A 1
C15B C 0.0142(5) 0.2637(9) 0.0495(6) 0.034(2) Uani 0.284(3) 1 d PDU A 2
H15C H -0.0233 0.2090 0.0431 0.040 Uiso 0.284(3) 1 calc PR A 2
H15D H 0.0090 0.3139 0.0033 0.040 Uiso 0.284(3) 1 calc PR A 2
C16B C 0.0074(4) 0.3218(5) 0.1294(4) 0.0355(12) Uani 0.284(3) 1 d PDU A 2
F1B F 0.0038(2) 0.2573(3) 0.1929(2) 0.0457(12) Uani 0.284(3) 1 d PDU A 2
F2B F 0.0595(8) 0.3873(12) 0.1482(9) 0.056(2) Uani 0.284(3) 1 d PDU A 2
F3B F -0.0535(6) 0.3764(11) 0.1235(7) 0.052(2) Uani 0.284(3) 1 d PDU A 2
C17 C 0.03496(9) -0.12123(13) 0.13690(9) 0.0222(4) Uani 1 1 d . . .
C18 C 0.10205(9) -0.16127(14) 0.12428(11) 0.0275(4) Uani 1 1 d . . .
H21 H 0.1404 -0.1147 0.1142 0.033 Uiso 1 1 calc R . .
C19 C 0.11295(11) -0.27034(15) 0.12645(12) 0.0373(5) Uani 1 1 d . . .
H20 H 0.1592 -0.2979 0.1186 0.045 Uiso 1 1 calc R . .
C20 C 0.05759(12) -0.33887(15) 0.13983(13) 0.0404(5) Uani 1 1 d . . .
H19 H 0.0655 -0.4132 0.1412 0.048 Uiso 1 1 calc R . .
C21 C -0.00965(11) -0.29851(15) 0.15120(12) 0.0371(5) Uani 1 1 d . . .
H18 H -0.0480 -0.3455 0.1599 0.045 Uiso 1 1 calc R . .
C22 C -0.02149(10) -0.19038(14) 0.14994(10) 0.0277(4) Uani 1 1 d . . .
H17 H -0.0678 -0.1632 0.1579 0.033 Uiso 1 1 calc R . .
N1 N 0.07635(7) 0.05887(10) 0.13123(8) 0.0191(3) Uani 1 1 d . . .
N2 N 0.01865(7) -0.01165(11) 0.13302(8) 0.0211(3) Uani 1 1 d . . .
H2A H -0.0131(11) 0.0099(15) 0.1675(13) 0.025 Uiso 1 1 d . . .
O1 O 0.09544(6) 0.04736(9) 0.26722(7) 0.0267(3) Uani 1 1 d . . .
O2 O 0.08230(6) 0.21586(9) 0.05073(7) 0.0245(3) Uani 1 1 d D . .

loop_
_atom_site_aniso_label
_atom_site_aniso_U_11
_atom_site_aniso_U_22
_atom_site_aniso_U_33
_atom_site_aniso_U_23
_atom_site_aniso_U_13
_atom_site_aniso_U_12
C1 0.0228(8) 0.0260(8) 0.0228(8) 0.0018(7) 0.0043(7) -0.0045(7)
C2 0.0209(9) 0.0440(11) 0.0313(10) -0.0039(8) 0.0022(7) -0.0030(8)
C3 0.0268(9) 0.0484(12) 0.0379(11) -0.0070(9) 0.0105(8) 0.0039(8)
C4 0.0338(10) 0.0353(10) 0.0277(10) -0.0077(8) 0.0070(8) 0.0012(8)
C5 0.0274(9) 0.0259(8) 0.0208(8) 0.0002(6) 0.0018(7) -0.0031(7)
C6 0.0221(8) 0.0209(8) 0.0192(8) 0.0029(6) 0.0044(6) -0.0022(6)
C7 0.0202(8) 0.0268(8) 0.0198(8) 0.0024(6) -0.0010(6) -0.0031(7)
C8 0.0203(8) 0.0232(8) 0.0204(8) 0.0012(6) -0.0028(6) -0.0018(6)
C9 0.0259(8) 0.0310(9) 0.0202(8) -0.0007(7) 0.0005(7) -0.0022(7)
C10 0.0362(10) 0.0317(9) 0.0249(9) -0.0060(7) -0.0038(8) -0.0051(8)
C11 0.0358(10) 0.0312(9) 0.0301(10) 0.0002(7) -0.0041(8) -0.0157(8)
C12 0.0269(9) 0.0357(10) 0.0238(9) 0.0023(7) 0.0014(7) -0.0110(7)
C13 0.0222(8) 0.0218(8) 0.0177(8) -0.0011(6) -0.0005(6) -0.0020(6)
C14 0.0188(8) 0.0213(8) 0.0196(8) -0.0006(6) 0.0023(6) 0.0011(6)
C15A 0.0262(14) 0.0232(14) 0.0261(17) 0.0041(12) -0.0020(11) 0.0051(11)
C16A 0.0346(13) 0.0303(13) 0.0309(13) -0.0030(11) -0.0006(11) 0.0063(11)
F1A 0.076(3) 0.047(2) 0.0395(13) -0.0184(12) -0.0189(18) 0.0156(18)
F2A 0.0460(10) 0.0248(8) 0.0527(10) 0.0044(7) 0.0036(7) -0.0047(7)
F3A 0.0431(11) 0.0363(16) 0.063(2) -0.0042(14) 0.0119(12) 0.0160(9)
C15B 0.039(4) 0.032(4) 0.030(3) 0.009(3) -0.001(3) 0.012(3)
C16B 0.036(2) 0.028(3) 0.042(3) 0.002(2) 0.006(3) 0.0011(19)
F1B 0.052(3) 0.051(2) 0.035(2) 0.0059(16) 0.0166(19) 0.0112(18)
F2B 0.057(3) 0.027(3) 0.087(5) -0.018(3) 0.012(3) -0.008(3)
F3B 0.052(3) 0.045(4) 0.061(6) 0.002(3) 0.015(3) 0.020(2)
C17 0.0265(8) 0.0246(8) 0.0155(7) -0.0015(6) -0.0007(6) -0.0024(7)
C18 0.0247(9) 0.0276(9) 0.0298(9) -0.0024(7) -0.0021(7) -0.0024(7)
C19 0.0396(11) 0.0301(10) 0.0416(11) -0.0069(8) -0.0060(9) 0.0071(8)
C20 0.0579(13) 0.0226(9) 0.0397(11) -0.0029(8) -0.0107(10) -0.0023(9)
C21 0.0485(12) 0.0313(10) 0.0311(10) -0.0010(8) -0.0029(8) -0.0189(9)
C22 0.0296(9) 0.0318(9) 0.0217(9) -0.0031(7) 0.0015(7) -0.0090(7)
N1 0.0177(6) 0.0217(7) 0.0179(7) 0.0002(5) 0.0019(5) -0.0033(5)
N2 0.0156(6) 0.0255(7) 0.0224(7) -0.0035(5) 0.0035(5) -0.0032(5)
O1 0.0264(6) 0.0347(7) 0.0190(6) 0.0031(5) 0.0027(5) -0.0072(5)
O2 0.0260(6) 0.0219(6) 0.0256(6) 0.0000(5) 0.0002(5) 0.0019(5)

loop_
_atom_type_symbol
_atom_type_description
_atom_type_scat_dispersion_real
_atom_type_scat_dispersion_imag
_atom_type_scat_source
C C 0.0181 0.0091 'International Tables Vol C Tables 4.2.6.8 and 6.1.1.4'
H H 0.0000 0.0000 'International Tables Vol C Tables 4.2.6.8 and 6.1.1.4'
N N 0.0311 0.0180 'International Tables Vol C Tables 4.2.6.8 and 6.1.1.4'
O O 0.0492 0.0322 'International Tables Vol C Tables 4.2.6.8 and 6.1.1.4'
F F 0.0727 0.0534 'International Tables Vol C Tables 4.2.6.8 and 6.1.1.4'

loop_
_geom_angle_atom_site_label_1
_geom_angle_atom_site_label_2
_geom_angle_atom_site_label_3
_geom_angle
C2 C1 C6 118.07(16)
C2 C1 C7 119.95(15)
C6 C1 C7 121.97(14)
C3 C2 C1 120.94(17)
C3 C2 H2 119.5
C1 C2 H2 119.5
C4 C3 C2 120.46(17)
C4 C3 H3 119.8
C2 C3 H3 119.8
C3 C4 C5 119.52(17)
C3 C4 H4 120.2
C5 C4 H4 120.2
C4 C5 C6 120.40(16)
C4 C5 H5 119.8
C6 C5 H5 119.8
C5 C6 C1 120.59(15)
C5 C6 C13 118.34(14)
C1 C6 C13 120.98(14)
C12 C7 C8 118.02(15)
C12 C7 C1 118.53(14)
C8 C7 C1 123.45(14)
C9 C8 C7 119.51(15)
C9 C8 C14 114.66(14)
C7 C8 C14 125.82(14)
C10 C9 C8 121.29(16)
C10 C9 H9 119.4
C8 C9 H9 119.4
C9 C10 C11 119.51(16)
C9 C10 H10 120.2
C11 C10 H10 120.2
C10 C11 C12 119.76(16)
C10 C11 H11 120.1
C12 C11 H11 120.1
C11 C12 C7 121.88(16)
C11 C12 H12 119.1
C7 C12 H12 119.1
O2 C13 N1 111.66(12)
O2 C13 C6 109.88(13)
N1 C13 C6 110.30(13)
O2 C13 H13 108.3
N1 C13 H13 108.3
C6 C13 H13 108.3
O1 C14 N1 120.72(14)
O1 C14 C8 120.01(14)
N1 C14 C8 119.13(14)
O2 C15A C16A 106.8(3)
O2 C15A H15A 110.4
C16A C15A H15A 110.4
O2 C15A H15B 110.4
C16A C15A H15B 110.4
H15A C15A H15B 108.6
F1A C16A F2A 106.6(3)
F1A C16A F3A 107.3(4)
F2A C16A F3A 107.3(3)
F1A C16A C15A 112.3(4)
F2A C16A C15A 112.6(2)
F3A C16A C15A 110.5(3)
O2 C15B C16B 107.6(6)
O2 C15B H15C 110.2
C16B C15B H15C 110.2
O2 C15B H15D 110.2
C16B C15B H15D 110.2
H15C C15B H15D 108.5
F2B C16B F1B 105.3(9)
F2B C16B F3B 108.9(10)
F1B C16B F3B 107.5(6)
F2B C16B C15B 114.9(10)
F1B C16B C15B 113.2(7)
F3B C16B C15B 106.8(8)
C18 C17 C22 119.90(16)
C18 C17 N2 123.16(15)
C22 C17 N2 116.85(15)
C17 C18 C19 119.47(17)
C17 C18 H21 120.3
C19 C18 H21 120.3
C20 C19 C18 120.87(18)
C20 C19 H20 119.6
C18 C19 H20 119.6
C19 C20 C21 119.45(18)
C19 C20 H19 120.3
C21 C20 H19 120.3
C22 C21 C20 120.59(17)
C22 C21 H18 119.7
C20 C21 H18 119.7
C21 C22 C17 119.71(17)
C21 C22 H17 120.1
C17 C22 H17 120.1
C14 N1 N2 119.69(13)
C14 N1 C13 125.11(13)
N2 N1 C13 115.04(12)
N1 N2 C17 116.93(13)
N1 N2 H2A 111.2(12)
C17 N2 H2A 115.0(12)
C13 O2 C15B 120.7(5)
C13 O2 C15A 109.46(18)

loop_
_geom_bond_atom_site_label_1
_geom_bond_atom_site_label_2
_geom_bond_distance
C1 C2 1.397(2)
C1 C6 1.398(2)
C1 C7 1.484(2)
C2 C3 1.388(3)
C2 H2 0.9500
C3 C4 1.380(3)
C3 H3 0.9500
C4 C5 1.384(3)
C4 H4 0.9500
C5 C6 1.394(2)
C5 H5 0.9500
C6 C13 1.504(2)
C7 C12 1.394(2)
C7 C8 1.407(2)
C8 C9 1.396(2)
C8 C14 1.497(2)
C9 C10 1.380(3)
C9 H9 0.9500
C10 C11 1.383(3)
C10 H10 0.9500
C11 C12 1.384(3)
C11 H11 0.9500
C12 H12 0.9500
C13 O2 1.414(2)
C13 N1 1.471(2)
C13 H13 1.0000
C14 O1 1.228(2)
C14 N1 1.363(2)
C15A O2 1.429(4)
C15A C16A 1.508(4)
C15A H15A 0.9900
C15A H15B 0.9900
C16A F1A 1.328(4)
C16A F2A 1.331(3)
C16A F3A 1.343(4)
C15B O2 1.416(8)
C15B C16B 1.513(7)
C15B H15C 0.9900
C15B H15D 0.9900
C16B F2B 1.309(9)
C16B F1B 1.327(7)
C16B F3B 1.338(8)
C17 C18 1.383(2)
C17 C22 1.398(2)
C17 N2 1.418(2)
C18 C19 1.392(3)
C18 H21 0.9500
C19 C20 1.378(3)
C19 H20 0.9500
C20 C21 1.383(3)
C20 H19 0.9500
C21 C22 1.383(3)
C21 H18 0.9500
C22 H17 0.9500
N1 N2 1.4049(18)
N2 H2A 0.88(2)
